data_4304721
loop_
_publ_author_name
'Pabitra Baran Chatterjee'
'Debdas Mandal'
'Anandalok Audhya'
'Ki-Young Choi'
'Akira Endo'
'Muktimoy Chaudhury'

_publ_section_title
;
Reporting a New Class of Divanadium(V) Compounds Connected by an
Unsupported Hydroxo Bridge
;
_journal_name_full 'Inorganic Chemistry'
_journal_page_first 3709
_journal_page_last 3718
_journal_paper_doi 10.1021/ic702286h
_journal_volume 47
_journal_year 2008
_chemical_formula_sum 'C34 H33 F6 N4 O7 P V2'
_chemical_formula_weight 856.49
_chemical_name_systematic
;
 ?
;
_space_group_IT_number 2
_symmetry_cell_setting triclinic
_symmetry_space_group_name_Hall '-P 1'
_symmetry_space_group_name_H-M 'P -1'
_atom_sites_solution_hydrogens geom
_atom_sites_solution_primary direct
_atom_sites_solution_secondary difmap
_audit_creation_method SHELXL-97
_cell_angle_alpha 84.526(2)
_cell_angle_beta 77.938(2)
_cell_angle_gamma 75.156(2)
_cell_formula_units_Z 2
_cell_length_a 9.8688(9)
_cell_length_b 11.7361(10)
_cell_length_c 17.0989(15)
_cell_measurement_reflns_used 2220
_cell_measurement_temperature 293(2)
_cell_measurement_theta_max 20.507
_cell_measurement_theta_min 2.218
_cell_volume 1870.2(3)
_computing_cell_refinement 'SMART (Brucker, 1999)'
_computing_data_collection 'SMART (Brucker, 1999)'
_computing_data_reduction 'SAINT-plus (bruker, 1999)'
_computing_molecular_graphics 'Ortep-3 for windows(Farrugia, 1997)'
_computing_publication_material 'SHELXL97 (Sheldrick, 1997)'
_computing_structure_refinement 'SHELXL-97 (Sheldrick, 1997)'
_computing_structure_solution 'SHELXL97 (Sheldrick, 1997)'
_diffrn_ambient_temperature 293(2)
_diffrn_measured_fraction_theta_full 0.982
_diffrn_measured_fraction_theta_max 0.982
_diffrn_measurement_device_type 'Bruker SMART 1000 CCD dffractometer'
_diffrn_radiation_monochromator graphite
_diffrn_radiation_source 'fine-focus sealed tube'
_diffrn_radiation_type MoK\a
_diffrn_radiation_wavelength 0.71073
_diffrn_reflns_av_R_equivalents 0.0622
_diffrn_reflns_av_sigmaI/netI 0.1618
_diffrn_reflns_limit_h_max 13
_diffrn_reflns_limit_h_min -13
_diffrn_reflns_limit_k_max 15
_diffrn_reflns_limit_k_min -15
_diffrn_reflns_limit_l_max 22
_diffrn_reflns_limit_l_min -22
_diffrn_reflns_number 19233
_diffrn_reflns_theta_full 28.33
_diffrn_reflns_theta_max 28.33
_diffrn_reflns_theta_min 1.22
_exptl_absorpt_coefficient_mu 0.624
_exptl_absorpt_correction_T_max 0.9567
_exptl_absorpt_correction_T_min 0.9211
_exptl_absorpt_correction_type multi-scan
_exptl_absorpt_process_details 'SADABS (Sheldrick, 1996)'
_exptl_crystal_colour black
_exptl_crystal_density_diffrn 1.521
_exptl_crystal_density_method 'not measured'
_exptl_crystal_description block
_exptl_crystal_F_000 872
_exptl_crystal_size_max 0.186
_exptl_crystal_size_mid 0.100
_exptl_crystal_size_min 0.071
_refine_diff_density_max 0.709
_refine_diff_density_min -0.507
_refine_diff_density_rms 0.083
_refine_ls_extinction_coef none
_refine_ls_extinction_method none
_refine_ls_goodness_of_fit_ref 0.980
_refine_ls_hydrogen_treatment mixed
_refine_ls_matrix_type full
_refine_ls_number_parameters 506
_refine_ls_number_reflns 9150
_refine_ls_number_restraints 17
_refine_ls_restrained_S_all 0.986
_refine_ls_R_factor_all 0.2161
_refine_ls_R_factor_gt 0.0753
_refine_ls_shift/su_max 0.002
_refine_ls_shift/su_mean 0.000
_refine_ls_structure_factor_coef Fsqd
_refine_ls_weighting_details 'calc w=1/[\s^2^(Fo^2^)+(0.1411P)^2^+0.0000P] where P=(Fo^2^+2Fc^2^)/3'
_refine_ls_weighting_scheme calc
_refine_ls_wR_factor_gt 0.2055
_refine_ls_wR_factor_ref 0.3011
_reflns_number_gt 3287
_reflns_number_total 9150
_reflns_threshold_expression >2sigma(I)
_cod_data_source_file ic702286h-file003.cif
_cod_data_source_block MC2
_cod_depositor_comments
;
The following automatic conversions were performed:
'_symmetry_cell_setting' value 'Triclinic' changed to 'triclinic'
according to '/home/saulius/struct/CIF-dictionaries/cif_core.dic'
dictionary named 'cif_core.dic' version 2.4.1 from 2010-06-29.

Automatic conversion script
Id: cif_fix_enum 1527 2010-12-29 10:47:43Z saulius 
;
_cod_database_code 4304721

loop_
_symmetry_equiv_pos_as_xyz
'x, y, z'
'-x, -y, -z'

loop_
_atom_site_label
_atom_site_type_symbol
_atom_site_fract_x
_atom_site_fract_y
_atom_site_fract_z
_atom_site_U_iso_or_equiv
_atom_site_adp_type
_atom_site_occupancy
_atom_site_symmetry_multiplicity
_atom_site_calc_flag
_atom_site_refinement_flags
_atom_site_disorder_assembly
_atom_site_disorder_group
V1 V 0.63896(12) 0.60831(9) 0.97498(7) 0.0614(4) Uani 1 1 d D . .
V2 V 0.88204(11) 0.42799(10) 0.59618(6) 0.0595(4) Uani 1 1 d D . .
P1 P 0.8275(4) 0.0993(2) 0.28540(15) 0.1244(12) Uani 1 1 d . . .
O4 O 0.5000 0.5000 1.0000 0.0484(13) Uani 1 2 d SD . .
O8 O 1.0000 0.5000 0.5000 0.0530(14) Uani 1 2 d SD . .
O5 O 0.8056(4) 0.3552(4) 0.6677(2) 0.0671(12) Uani 1 1 d . . .
O3 O 0.5322(5) 0.6743(3) 1.0688(3) 0.0699(13) Uani 1 1 d . . .
O7 O 0.9762(4) 0.4950(4) 0.6539(3) 0.0678(12) Uani 1 1 d . . .
O6 O 0.7296(5) 0.5386(4) 0.5742(3) 0.0810(14) Uani 1 1 d . . .
C32 C 1.1306(10) 0.4432(11) 0.8331(5) 0.111(3) Uani 1 1 d . . .
H32 H 1.1349 0.4849 0.8757 0.133 Uiso 1 1 calc R . .
O1 O 0.7301(5) 0.7023(4) 0.9499(3) 0.0919(16) Uani 1 1 d . . .
N3 N 0.8576(6) 0.3322(5) 0.5044(3) 0.0666(15) Uani 1 1 d . . .
O2 O 0.7742(5) 0.4816(4) 1.0004(3) 0.0803(15) Uani 1 1 d . . .
F2 F 0.9292(7) -0.0270(4) 0.2748(4) 0.149(2) Uani 1 1 d . . .
N4 N 1.0626(5) 0.2890(5) 0.5827(3) 0.0602(13) Uani 1 1 d . . .
N1 N 0.6738(6) 0.5336(5) 0.8635(3) 0.0726(16) Uani 1 1 d . . .
N2 N 0.4789(6) 0.7120(5) 0.9194(3) 0.0702(15) Uani 1 1 d . . .
C12 C 0.4047(7) 0.8605(5) 1.0184(5) 0.0680(19) Uani 1 1 d . . .
C6 C 0.8174(7) 0.3434(5) 0.9002(4) 0.0598(16) Uani 1 1 d . . .
C29 C 1.1229(7) 0.3221(7) 0.7066(4) 0.0654(18) Uani 1 1 d . . .
F1 F 0.8577(12) 0.1306(7) 0.1973(4) 0.233(5) Uani 1 1 d . . .
F4 F 0.7241(10) 0.2211(5) 0.2997(4) 0.207(4) Uani 1 1 d . . .
C5 C 0.8867(7) 0.2296(6) 0.8742(4) 0.0704(19) Uani 1 1 d . . .
H5 H 0.8797 0.2091 0.8242 0.084 Uiso 1 1 calc R . .
C7 C 0.7372(7) 0.4260(6) 0.8497(4) 0.0636(17) Uani 1 1 d . . .
H7 H 0.7305 0.3985 0.8018 0.076 Uiso 1 1 calc R . .
C1 C 0.8324(7) 0.3721(6) 0.9752(4) 0.0652(17) Uani 1 1 d . . .
F3 F 0.7950(8) 0.0713(6) 0.3784(4) 0.175(3) Uani 1 1 d . . .
C17 C 0.4663(7) 0.7892(6) 1.0807(5) 0.0688(19) Uani 1 1 d . . .
C11 C 0.4040(7) 0.8146(6) 0.9449(5) 0.074(2) Uani 1 1 d . . .
H11 H 0.3454 0.8616 0.9121 0.088 Uiso 1 1 calc R . .
C4 C 0.9635(8) 0.1491(6) 0.9203(6) 0.084(2) Uani 1 1 d . . .
H4 H 1.0081 0.0740 0.9020 0.101 Uiso 1 1 calc R . .
C28 C 1.1352(6) 0.2572(6) 0.6378(4) 0.0661(17) Uani 1 1 d . . .
H28 H 1.2024 0.1851 0.6329 0.079 Uiso 1 1 calc R . .
F6 F 0.9555(9) 0.1476(6) 0.3033(5) 0.189(3) Uani 1 1 d . . .
C13 C 0.3288(7) 0.9766(6) 1.0356(7) 0.092(3) Uani 1 1 d . . .
H13 H 0.2885 1.0257 0.9962 0.111 Uiso 1 1 calc R . .
C34 C 1.0494(7) 0.4388(7) 0.7115(4) 0.0695(19) Uani 1 1 d . . .
C21 C 0.5249(11) 0.6400(14) 0.3841(8) 0.137(6) Uani 1 1 d . . .
H21 H 0.4750 0.6628 0.3425 0.165 Uiso 1 1 calc R . .
F5 F 0.7007(9) 0.0508(7) 0.2759(8) 0.247(5) Uani 1 1 d . . .
C30 C 1.1976(7) 0.2711(8) 0.7675(4) 0.089(2) Uani 1 1 d . . .
H30 H 1.2496 0.1930 0.7635 0.107 Uiso 1 1 calc R . .
C3 C 0.9758(8) 0.1777(6) 0.9942(6) 0.085(2) Uani 1 1 d . . .
H3 H 1.0280 0.1216 1.0258 0.102 Uiso 1 1 calc R . .
C2 C 0.9120(8) 0.2878(6) 1.0214(5) 0.081(2) Uani 1 1 d . . .
H2 H 0.9219 0.3067 1.0712 0.098 Uiso 1 1 calc R . .
C27 C 1.0907(8) 0.2215(7) 0.5128(4) 0.084(2) Uani 1 1 d . . .
H27A H 1.1505 0.1435 0.5214 0.101 Uiso 1 1 calc R . .
H27B H 1.1397 0.2603 0.4671 0.101 Uiso 1 1 calc R . .
C25 C 0.9488(9) 0.2121(8) 0.4978(5) 0.081(2) Uani 1 1 d . . .
C23 C 0.6905(7) 0.4960(8) 0.4505(5) 0.084(3) Uani 1 1 d . . .
C16 C 0.4475(9) 0.8311(7) 1.1553(5) 0.092(2) Uani 1 1 d . . .
H16 H 0.4842 0.7827 1.1960 0.110 Uiso 1 1 calc R . .
C19 C 0.5718(8) 0.6841(8) 0.5084(7) 0.115(4) Uani 1 1 d . . .
H19 H 0.5532 0.7359 0.5494 0.138 Uiso 1 1 calc R . .
C31 C 1.1979(10) 0.3288(10) 0.8307(5) 0.102(3) Uani 1 1 d . . .
H31 H 1.2433 0.2908 0.8719 0.122 Uiso 1 1 calc R . .
C33 C 1.0536(8) 0.5044(8) 0.7748(5) 0.092(2) Uani 1 1 d . . .
H33 H 1.0080 0.5841 0.7782 0.110 Uiso 1 1 calc R . .
C14 C 0.3134(11) 1.0185(8) 1.1095(8) 0.115(4) Uani 1 1 d . . .
H14 H 0.2623 1.0957 1.1196 0.138 Uiso 1 1 calc R . .
C10 C 0.4540(10) 0.6658(8) 0.8490(5) 0.099(3) Uani 1 1 d . . .
H10A H 0.4044 0.7292 0.8169 0.118 Uiso 1 1 calc R . .
H10B H 0.3963 0.6088 0.8647 0.118 Uiso 1 1 calc R . .
C24 C 0.7833(8) 0.3765(8) 0.4499(4) 0.081(2) Uani 1 1 d . . .
H24 H 0.7892 0.3297 0.4079 0.098 Uiso 1 1 calc R . .
C8 C 0.5946(10) 0.6094(8) 0.8032(5) 0.093(3) Uani 1 1 d . . .
C20 C 0.5073(10) 0.7147(12) 0.4437(10) 0.141(5) Uani 1 1 d . . .
H20 H 0.4485 0.7902 0.4401 0.170 Uiso 1 1 calc R . .
C9 C 0.6703(10) 0.7001(7) 0.7593(5) 0.104(3) Uani 1 1 d . . .
H9A H 0.7616 0.6610 0.7296 0.156 Uiso 1 1 calc R . .
H9B H 0.6837 0.7497 0.7972 0.156 Uiso 1 1 calc R . .
H9C H 0.6139 0.7475 0.7231 0.156 Uiso 1 1 calc R . .
C22 C 0.6178(8) 0.5300(10) 0.3863(5) 0.109(3) Uani 1 1 d . . .
H22 H 0.6321 0.4786 0.3455 0.131 Uiso 1 1 calc R . .
C15 C 0.3712(11) 0.9495(8) 1.1691(7) 0.110(3) Uani 1 1 d . . .
H15 H 0.3604 0.9803 1.2188 0.133 Uiso 1 1 calc R . .
C18 C 0.6683(7) 0.5710(7) 0.5120(5) 0.080(2) Uani 1 1 d . . .
C26 C 0.8846(11) 0.1262(9) 0.5602(7) 0.132(4) Uani 1 1 d . . .
H26A H 0.7944 0.1220 0.5495 0.197 Uiso 1 1 calc R . .
H26B H 0.8710 0.1541 0.6129 0.197 Uiso 1 1 calc R . .
H26C H 0.9486 0.0492 0.5569 0.197 Uiso 1 1 calc R . .
H35 H 1.030(7) 0.429(2) 0.478(2) 0.01(2) Uiso 0.50 1 d PD . .
H H 0.428(3) 0.560(3) 0.989(8) 0.10(5) Uiso 0.50 1 d PD . .
H25 H 0.952(7) 0.189(5) 0.438(4) 0.08(2) Uiso 1 1 d . . .
H8 H 0.564(6) 0.558(5) 0.763(3) 0.057(16) Uiso 1 1 d . . .

loop_
_atom_site_aniso_label
_atom_site_aniso_U_11
_atom_site_aniso_U_22
_atom_site_aniso_U_33
_atom_site_aniso_U_23
_atom_site_aniso_U_13
_atom_site_aniso_U_12
V1 0.0634(7) 0.0525(7) 0.0696(8) -0.0051(5) -0.0371(6) 0.0042(5)
V2 0.0491(6) 0.0760(8) 0.0540(7) -0.0077(6) -0.0145(5) -0.0106(5)
P1 0.191(3) 0.0878(17) 0.0933(18) -0.0195(13) -0.0918(19) 0.0261(19)
O4 0.078(4) 0.035(3) 0.036(3) -0.003(2) -0.031(3) -0.004(3)
O8 0.052(3) 0.058(4) 0.049(3) 0.002(3) -0.017(3) -0.008(3)
O5 0.058(3) 0.092(3) 0.053(3) -0.005(2) -0.006(2) -0.024(2)
O3 0.083(3) 0.047(2) 0.082(3) -0.016(2) -0.043(3) 0.006(2)
O7 0.059(3) 0.080(3) 0.069(3) -0.018(2) -0.012(2) -0.019(2)
O6 0.055(3) 0.089(3) 0.098(4) -0.003(3) -0.028(3) -0.007(2)
C32 0.099(7) 0.188(11) 0.080(6) -0.022(7) -0.039(5) -0.073(8)
O1 0.072(3) 0.085(3) 0.124(4) -0.002(3) -0.031(3) -0.020(3)
N3 0.066(3) 0.084(4) 0.055(3) 0.000(3) -0.028(3) -0.015(3)
O2 0.087(3) 0.069(3) 0.078(3) -0.025(2) -0.050(3) 0.028(3)
F2 0.201(6) 0.084(3) 0.159(5) -0.017(3) -0.095(5) 0.023(4)
N4 0.056(3) 0.077(4) 0.048(3) -0.003(3) -0.019(2) -0.010(3)
N1 0.076(4) 0.080(4) 0.055(3) -0.003(3) -0.030(3) 0.008(3)
N2 0.072(4) 0.058(3) 0.080(4) 0.006(3) -0.037(3) 0.001(3)
C12 0.047(4) 0.046(4) 0.107(6) -0.002(4) -0.011(4) -0.008(3)
C6 0.055(4) 0.060(4) 0.060(4) -0.006(3) -0.010(3) -0.007(3)
C29 0.053(4) 0.099(5) 0.054(4) -0.005(4) -0.017(3) -0.029(4)
F1 0.354(12) 0.191(7) 0.088(4) -0.005(4) -0.083(6) 0.083(8)
F4 0.318(10) 0.126(5) 0.156(6) -0.053(4) -0.141(6) 0.077(6)
C5 0.061(4) 0.065(4) 0.080(5) -0.016(4) 0.003(4) -0.014(4)
C7 0.074(4) 0.071(4) 0.044(3) -0.010(3) -0.014(3) -0.009(4)
C1 0.061(4) 0.064(4) 0.066(4) -0.003(3) -0.021(3) 0.002(3)
F3 0.221(7) 0.186(6) 0.108(4) 0.036(4) -0.062(5) -0.021(6)
C17 0.055(4) 0.054(4) 0.099(5) -0.018(4) -0.021(4) -0.006(3)
C11 0.056(4) 0.054(4) 0.104(6) 0.022(4) -0.029(4) 0.000(3)
C4 0.066(5) 0.047(4) 0.124(7) -0.009(4) 0.002(5) -0.002(3)
C28 0.046(3) 0.086(5) 0.065(4) -0.005(4) -0.016(3) -0.011(3)
F6 0.226(8) 0.177(6) 0.194(7) -0.042(5) -0.085(6) -0.054(6)
C13 0.053(4) 0.050(4) 0.155(9) 0.009(5) 0.004(5) -0.003(3)
C34 0.060(4) 0.107(6) 0.056(4) -0.007(4) -0.015(3) -0.041(4)
C21 0.075(7) 0.214(15) 0.139(10) 0.119(10) -0.062(7) -0.077(9)
F5 0.168(7) 0.173(7) 0.432(17) -0.087(9) -0.151(9) 0.004(6)
C30 0.062(4) 0.148(7) 0.070(5) 0.013(5) -0.033(4) -0.041(5)
C3 0.074(5) 0.056(4) 0.115(7) 0.008(5) -0.024(5) 0.003(4)
C2 0.074(5) 0.073(5) 0.093(5) -0.010(4) -0.038(4) 0.009(4)
C27 0.079(5) 0.098(6) 0.071(5) -0.021(4) -0.026(4) 0.003(4)
C25 0.091(6) 0.092(6) 0.065(5) -0.024(4) -0.023(4) -0.017(5)
C23 0.048(4) 0.127(7) 0.085(6) 0.047(5) -0.032(4) -0.041(5)
C16 0.100(6) 0.069(5) 0.104(6) -0.043(5) -0.019(5) -0.005(4)
C19 0.044(4) 0.103(7) 0.182(10) 0.044(7) -0.021(5) -0.007(4)
C31 0.088(6) 0.152(9) 0.080(6) 0.005(6) -0.045(5) -0.036(6)
C33 0.082(5) 0.125(7) 0.085(5) -0.036(5) -0.017(4) -0.043(5)
C14 0.094(7) 0.070(6) 0.162(11) -0.034(7) 0.017(7) -0.011(5)
C10 0.106(7) 0.098(6) 0.088(6) 0.006(5) -0.056(5) 0.007(5)
C24 0.069(5) 0.131(7) 0.059(4) 0.005(4) -0.027(4) -0.044(5)
C8 0.110(7) 0.107(6) 0.058(5) 0.013(5) -0.042(5) -0.002(6)
C20 0.057(5) 0.145(11) 0.223(15) 0.075(10) -0.063(9) -0.026(6)
C9 0.117(7) 0.093(6) 0.087(6) 0.013(5) -0.014(5) -0.008(5)
C22 0.070(5) 0.173(9) 0.097(6) 0.067(6) -0.044(5) -0.057(6)
C15 0.115(8) 0.082(6) 0.131(9) -0.045(6) -0.001(7) -0.022(6)
C18 0.048(4) 0.093(6) 0.100(6) 0.013(5) -0.022(4) -0.019(4)
C26 0.112(7) 0.136(8) 0.156(10) -0.044(8) -0.059(7) -0.006(7)

loop_
_atom_type_symbol
_atom_type_description
_atom_type_scat_dispersion_real
_atom_type_scat_dispersion_imag
_atom_type_scat_source
C C 0.0033 0.0016 'International Tables Vol C Tables 4.2.6.8 and 6.1.1.4'
H H 0.0000 0.0000 'International Tables Vol C Tables 4.2.6.8 and 6.1.1.4'
N N 0.0061 0.0033 'International Tables Vol C Tables 4.2.6.8 and 6.1.1.4'
O O 0.0106 0.0060 'International Tables Vol C Tables 4.2.6.8 and 6.1.1.4'
F F 0.0171 0.0103 'International Tables Vol C Tables 4.2.6.8 and 6.1.1.4'
P P 0.1023 0.0942 'International Tables Vol C Tables 4.2.6.8 and 6.1.1.4'
V V 0.3005 0.5294 'International Tables Vol C Tables 4.2.6.8 and 6.1.1.4'

loop_
_geom_angle_atom_site_label_1
_geom_angle_atom_site_label_2
_geom_angle_atom_site_label_3
_geom_angle
_geom_angle_site_symmetry_1
_geom_angle_site_symmetry_3
_geom_angle_publ_flag
O1 V1 O2 100.6(3) . . ?
O1 V1 O3 97.3(3) . . ?
O2 V1 O3 108.11(19) . . ?
O1 V1 O4 172.37(19) . . ?
O2 V1 O4 86.69(17) . . ?
O3 V1 O4 82.39(15) . . ?
O1 V1 N2 90.4(2) . . ?
O2 V1 N2 160.2(2) . . ?
O3 V1 N2 86.4(2) . . ?
O4 V1 N2 81.97(16) . . ?
O1 V1 N1 98.7(3) . . ?
O2 V1 N1 86.4(2) . . ?
O3 V1 N1 155.9(2) . . ?
O4 V1 N1 79.37(17) . . ?
N2 V1 N1 75.6(2) . . ?
O5 V2 O6 100.0(2) . . ?
O5 V2 O7 98.5(2) . . ?
O6 V2 O7 108.2(2) . . ?
O5 V2 O8 172.10(17) . . ?
O6 V2 O8 86.64(16) . . ?
O7 V2 O8 83.34(14) . . ?
O5 V2 N4 89.8(2) . . ?
O6 V2 N4 161.2(2) . . ?
O7 V2 N4 85.9(2) . . ?
O8 V2 N4 82.67(14) . . ?
O5 V2 N3 95.5(2) . . ?
O6 V2 N3 86.9(2) . . ?
O7 V2 N3 157.1(2) . . ?
O8 V2 N3 80.47(15) . . ?
N4 V2 N3 76.1(2) . . ?
F1 P1 F4 89.8(4) . . ?
F1 P1 F5 90.9(6) . . ?
F4 P1 F5 88.8(5) . . ?
F1 P1 F2 92.7(4) . . ?
F4 P1 F2 177.3(5) . . ?
F5 P1 F2 90.2(4) . . ?
F1 P1 F3 177.9(5) . . ?
F4 P1 F3 88.4(4) . . ?
F5 P1 F3 90.1(6) . . ?
F2 P1 F3 89.1(4) . . ?
F1 P1 F6 93.9(6) . . ?
F4 P1 F6 90.8(5) . . ?
F5 P1 F6 175.2(6) . . ?
F2 P1 F6 90.0(4) . . ?
F3 P1 F6 85.1(4) . . ?
V1 O4 V1 180.00(8) 2_667 . ?
V1 O4 H 89.6(6) 2_667 . ?
V1 O4 H 90.4(6) . . ?
V2 O8 V2 180.0 2_766 . ?
V2 O8 H35 90.1(9) 2_766 . ?
V2 O8 H35 89.9(9) . . ?
C17 O3 V1 127.6(4) . . ?
C34 O7 V2 126.0(4) . . ?
C18 O6 V2 135.9(5) . . ?
C31 C32 C33 123.9(9) . . ?
C31 C32 H32 118.1 . . ?
C33 C32 H32 118.1 . . ?
C24 N3 C25 119.9(6) . . ?
C24 N3 V2 124.5(5) . . ?
C25 N3 V2 115.0(4) . . ?
C1 O2 V1 136.9(4) . . ?
C28 N4 C27 121.6(6) . . ?
C28 N4 V2 121.5(5) . . ?
C27 N4 V2 116.5(4) . . ?
C7 N1 C8 120.2(6) . . ?
C7 N1 V1 124.0(4) . . ?
C8 N1 V1 114.9(5) . . ?
C11 N2 C10 120.6(6) . . ?
C11 N2 V1 122.4(5) . . ?
C10 N2 V1 117.0(4) . . ?
C13 C12 C11 119.6(8) . . ?
C13 C12 C17 117.4(8) . . ?
C11 C12 C17 122.6(6) . . ?
C5 C6 C1 117.8(6) . . ?
C5 C6 C7 119.7(6) . . ?
C1 C6 C7 122.4(6) . . ?
C34 C29 C30 118.2(7) . . ?
C34 C29 C28 121.3(6) . . ?
C30 C29 C28 120.1(7) . . ?
C4 C5 C6 121.4(7) . . ?
C4 C5 H5 119.3 . . ?
C6 C5 H5 119.3 . . ?
N1 C7 C6 127.0(6) . . ?
N1 C7 H7 116.5 . . ?
C6 C7 H7 116.5 . . ?
O2 C1 C2 120.5(6) . . ?
O2 C1 C6 119.7(5) . . ?
C2 C1 C6 119.7(6) . . ?
O3 C17 C16 118.7(7) . . ?
O3 C17 C12 119.6(6) . . ?
C16 C17 C12 121.4(7) . . ?
N2 C11 C12 125.3(6) . . ?
N2 C11 H11 117.4 . . ?
C12 C11 H11 117.4 . . ?
C5 C4 C3 120.3(7) . . ?
C5 C4 H4 119.8 . . ?
C3 C4 H4 119.8 . . ?
N4 C28 C29 125.9(7) . . ?
N4 C28 H28 117.0 . . ?
C29 C28 H28 117.0 . . ?
C14 C13 C12 120.8(9) . . ?
C14 C13 H13 119.6 . . ?
C12 C13 H13 119.6 . . ?
O7 C34 C29 121.6(6) . . ?
O7 C34 C33 118.2(8) . . ?
C29 C34 C33 120.1(7) . . ?
C20 C21 C22 119.3(10) . . ?
C20 C21 H21 120.4 . . ?
C22 C21 H21 120.4 . . ?
C31 C30 C29 123.3(9) . . ?
C31 C30 H30 118.4 . . ?
C29 C30 H30 118.4 . . ?
C2 C3 C4 120.3(7) . . ?
C2 C3 H3 119.8 . . ?
C4 C3 H3 119.8 . . ?
C3 C2 C1 120.4(7) . . ?
C3 C2 H2 119.8 . . ?
C1 C2 H2 119.8 . . ?
N4 C27 C25 107.4(6) . . ?
N4 C27 H27A 110.2 . . ?
C25 C27 H27A 110.2 . . ?
N4 C27 H27B 110.2 . . ?
C25 C27 H27B 110.2 . . ?
H27A C27 H27B 108.5 . . ?
N3 C25 C27 105.1(6) . . ?
N3 C25 C26 110.9(7) . . ?
C27 C25 C26 111.1(7) . . ?
N3 C25 H25 105(3) . . ?
C27 C25 H25 114(3) . . ?
C26 C25 H25 111(3) . . ?
C18 C23 C22 120.6(9) . . ?
C18 C23 C24 122.9(6) . . ?
C22 C23 C24 116.4(9) . . ?
C17 C16 C15 118.8(8) . . ?
C17 C16 H16 120.6 . . ?
C15 C16 H16 120.6 . . ?
C20 C19 C18 118.6(12) . . ?
C20 C19 H19 120.7 . . ?
C18 C19 H19 120.7 . . ?
C30 C31 C32 117.8(9) . . ?
C30 C31 H31 121.1 . . ?
C32 C31 H31 121.1 . . ?
C34 C33 C32 116.5(9) . . ?
C34 C33 H33 121.7 . . ?
C32 C33 H33 121.7 . . ?
C13 C14 C15 121.5(9) . . ?
C13 C14 H14 119.2 . . ?
C15 C14 H14 119.2 . . ?
N2 C10 C8 106.8(7) . . ?
N2 C10 H10A 110.4 . . ?
C8 C10 H10A 110.4 . . ?
N2 C10 H10B 110.4 . . ?
C8 C10 H10B 110.4 . . ?
H10A C10 H10B 108.6 . . ?
N3 C24 C23 124.0(7) . . ?
N3 C24 H24 118.0 . . ?
C23 C24 H24 118.0 . . ?
C10 C8 N1 105.5(6) . . ?
C10 C8 C9 111.2(8) . . ?
N1 C8 C9 113.0(7) . . ?
C10 C8 H8 100(3) . . ?
N1 C8 H8 113(3) . . ?
C9 C8 H8 113(3) . . ?
C19 C20 C21 123.0(12) . . ?
C19 C20 H20 118.5 . . ?
C21 C20 H20 118.5 . . ?
C8 C9 H9A 109.5 . . ?
C8 C9 H9B 109.5 . . ?
H9A C9 H9B 109.5 . . ?
C8 C9 H9C 109.5 . . ?
H9A C9 H9C 109.5 . . ?
H9B C9 H9C 109.5 . . ?
C21 C22 C23 119.6(11) . . ?
C21 C22 H22 120.2 . . ?
C23 C22 H22 120.2 . . ?
C14 C15 C16 120.0(9) . . ?
C14 C15 H15 120.0 . . ?
C16 C15 H15 120.0 . . ?
O6 C18 C23 121.5(7) . . ?
O6 C18 C19 119.8(9) . . ?
C23 C18 C19 118.7(8) . . ?
C25 C26 H26A 109.5 . . ?
C25 C26 H26B 109.5 . . ?
H26A C26 H26B 109.5 . . ?
C25 C26 H26C 109.5 . . ?
H26A C26 H26C 109.5 . . ?
H26B C26 H26C 109.5 . . ?

loop_
_geom_bond_atom_site_label_1
_geom_bond_atom_site_label_2
_geom_bond_distance
_geom_bond_site_symmetry_2
_geom_bond_publ_flag
V1 O1 1.570(5) . ?
V1 O2 1.812(4) . ?
V1 O3 1.842(5) . ?
V1 O4 2.0552(12) . ?
V1 N2 2.074(5) . ?
V1 N1 2.101(5) . ?
V2 O5 1.593(4) . ?
V2 O6 1.798(5) . ?
V2 O7 1.832(4) . ?
V2 O8 2.0525(11) . ?
V2 N4 2.073(5) . ?
V2 N3 2.103(5) . ?
P1 F1 1.503(7) . ?
P1 F4 1.537(6) . ?
P1 F5 1.544(8) . ?
P1 F2 1.565(5) . ?
P1 F3 1.575(6) . ?
P1 F6 1.604(8) . ?
O4 V1 2.0552(12) 2_667 ?
O4 H 0.901(12) . ?
O8 V2 2.0525(11) 2_766 ?
O8 H35 0.898(12) . ?
O3 C17 1.353(7) . ?
O7 C34 1.362(8) . ?
O6 C18 1.311(9) . ?
C32 C31 1.337(12) . ?
C32 C33 1.409(12) . ?
C32 H32 0.9300 . ?
N3 C24 1.293(8) . ?
N3 C25 1.466(9) . ?
O2 C1 1.339(7) . ?
N4 C28 1.273(7) . ?
N4 C27 1.437(8) . ?
N1 C7 1.277(7) . ?
N1 C8 1.506(8) . ?
N2 C11 1.302(8) . ?
N2 C10 1.456(9) . ?
C12 C13 1.403(9) . ?
C12 C11 1.416(10) . ?
C12 C17 1.430(10) . ?
C6 C5 1.402(8) . ?
C6 C1 1.403(9) . ?
C6 C7 1.430(8) . ?
C29 C34 1.378(10) . ?
C29 C30 1.401(9) . ?
C29 C28 1.429(9) . ?
C5 C4 1.353(10) . ?
C5 H5 0.9300 . ?
C7 H7 0.9300 . ?
C1 C2 1.390(8) . ?
C17 C16 1.370(10) . ?
C11 H11 0.9300 . ?
C4 C3 1.374(11) . ?
C4 H4 0.9300 . ?
C28 H28 0.9300 . ?
C13 C14 1.363(13) . ?
C13 H13 0.9300 . ?
C34 C33 1.400(9) . ?
C21 C20 1.363(17) . ?
C21 C22 1.380(15) . ?
C21 H21 0.9300 . ?
C30 C31 1.329(11) . ?
C30 H30 0.9300 . ?
C3 C2 1.363(10) . ?
C3 H3 0.9300 . ?
C2 H2 0.9300 . ?
C27 C25 1.507(10) . ?
C27 H27A 0.9700 . ?
C27 H27B 0.9700 . ?
C25 C26 1.547(12) . ?
C25 H25 1.08(7) . ?
C23 C18 1.382(11) . ?
C23 C22 1.406(10) . ?
C23 C24 1.465(11) . ?
C16 C15 1.416(11) . ?
C16 H16 0.9300 . ?
C19 C20 1.364(15) . ?
C19 C18 1.426(10) . ?
C19 H19 0.9300 . ?
C31 H31 0.9300 . ?
C33 H33 0.9300 . ?
C14 C15 1.367(13) . ?
C14 H14 0.9300 . ?
C10 C8 1.467(11) . ?
C10 H10A 0.9700 . ?
C10 H10B 0.9700 . ?
C24 H24 0.9300 . ?
C8 C9 1.509(11) . ?
C8 H8 1.09(6) . ?
C20 H20 0.9300 . ?
C9 H9A 0.9600 . ?
C9 H9B 0.9600 . ?
C9 H9C 0.9600 . ?
C22 H22 0.9300 . ?
C15 H15 0.9300 . ?
C26 H26A 0.9600 . ?
C26 H26B 0.9600 . ?
C26 H26C 0.9600 . ?
